data_4036600
loop_
_publ_author_name
'Jiang, Huanfeng'
'Yang, Jidan'
'Tang, Xiaodong'
'Wu, Wanqing'

_publ_section_title
;
 Divergent Syntheses of Isoquinolines and Indolo[1,2-a]quinazolines by
 Copper-Catalyzed Cascade Annulation from 2-Haloaryloxime Acetates with
 Active Methylene Compounds and Indoles.
;
_journal_issue 5
_journal_name_full 'The Journal of organic chemistry'
_journal_page_first 2053
_journal_page_last 2061
_journal_paper_doi 10.1021/acs.joc.5b02914
_journal_volume 81
_journal_year 2016
_chemical_formula_sum 'C19 H17 N O2'
_chemical_formula_weight 291.34
_space_group_IT_number 2
_space_group_name_Hall '-P 1'
_space_group_name_H-M_alt 'P -1'
_atom_sites_solution_hydrogens geom
_atom_sites_solution_primary direct
_atom_sites_solution_secondary difmap
_audit_creation_method SHELXL-97
_cell_angle_alpha 76.11(3)
_cell_angle_beta 88.94(3)
_cell_angle_gamma 85.25(3)
_cell_formula_units_Z 4
_cell_length_a 8.6313(17)
_cell_length_b 11.567(2)
_cell_length_c 15.818(3)
_cell_measurement_temperature 293(2)
_cell_volume 1527.8(5)
_computing_structure_refinement 'SHELXL-97 (Sheldrick, 1997)'
_computing_structure_solution 'SHELXS-97 (Sheldrick, 1990)'
_diffrn_ambient_temperature 293(2)
_diffrn_measured_fraction_theta_full 0.959
_diffrn_measured_fraction_theta_max 0.959
_diffrn_radiation_monochromator graphite
_diffrn_radiation_source 'fine-focus sealed tube'
_diffrn_radiation_type MoK\a
_diffrn_radiation_wavelength 0.71073
_diffrn_reflns_av_R_equivalents 0.0514
_diffrn_reflns_av_sigmaI/netI 0.0861
_diffrn_reflns_limit_h_max 11
_diffrn_reflns_limit_h_min -11
_diffrn_reflns_limit_k_max 15
_diffrn_reflns_limit_k_min -15
_diffrn_reflns_limit_l_max 20
_diffrn_reflns_limit_l_min -20
_diffrn_reflns_number 13431
_diffrn_reflns_theta_full 27.48
_diffrn_reflns_theta_max 27.48
_diffrn_reflns_theta_min 3.10
_exptl_absorpt_coefficient_mu 0.082
_exptl_absorpt_correction_T_max 0.9918
_exptl_absorpt_correction_T_min 0.9838
_exptl_crystal_density_diffrn 1.267
_exptl_crystal_density_method 'not measured'
_exptl_crystal_F_000 616
_exptl_crystal_size_max 0.20
_exptl_crystal_size_mid 0.10
_exptl_crystal_size_min 0.10
_refine_diff_density_max 0.268
_refine_diff_density_min -0.231
_refine_diff_density_rms 0.065
_refine_ls_extinction_coef 0.004(2)
_refine_ls_extinction_expression Fc^*^=kFc[1+0.001xFc^2^\l^3^/sin(2\q)]^-1/4^
_refine_ls_extinction_method SHELXL
_refine_ls_goodness_of_fit_ref 0.924
_refine_ls_hydrogen_treatment mixed
_refine_ls_matrix_type full
_refine_ls_number_parameters 398
_refine_ls_number_reflns 6704
_refine_ls_number_restraints 0
_refine_ls_restrained_S_all 0.924
_refine_ls_R_factor_all 0.1627
_refine_ls_R_factor_gt 0.0541
_refine_ls_shift/su_max 0.000
_refine_ls_shift/su_mean 0.000
_refine_ls_structure_factor_coef Fsqd
_refine_ls_weighting_details 'calc w=1/[\s^2^(Fo^2^)+(0.0998P)^2^+0.0000P] where P=(Fo^2^+2Fc^2^)/3'
_refine_ls_weighting_scheme calc
_refine_ls_wR_factor_gt 0.1347
_refine_ls_wR_factor_ref 0.2044
_reflns_number_gt 2548
_reflns_number_total 6704
_reflns_threshold_expression >2sigma(I)
_cod_data_source_file jo5b02914_si_002.cif
_cod_data_source_block yjd1
_cod_original_cell_volume 1527.9(5)
_cod_database_code 4036600

loop_
_symmetry_equiv_pos_as_xyz
'x, y, z'
'-x, -y, -z'

loop_
_atom_site_label
_atom_site_type_symbol
_atom_site_fract_x
_atom_site_fract_y
_atom_site_fract_z
_atom_site_U_iso_or_equiv
_atom_site_adp_type
_atom_site_occupancy
_atom_site_symmetry_multiplicity
_atom_site_calc_flag
_atom_site_refinement_flags
C7 C 0.6690(3) 0.1929(2) 0.4222(2) 0.0560(7) Uani 1 1 d .
C2 C 0.4081(3) 0.1465(2) 0.46786(18) 0.0500(7) Uani 1 1 d .
O2 O 1.1764(2) 0.55398(18) 0.38782(16) 0.0780(7) Uani 1 1 d .
C1 C 0.5500(3) 0.1869(2) 0.48545(19) 0.0516(7) Uani 1 1 d .
N1 N 0.5031(3) 0.1236(2) 0.32867(17) 0.0642(7) Uani 1 1 d .
C9 C 0.3899(3) 0.1186(2) 0.3864(2) 0.0545(7) Uani 1 1 d .
C17 C 1.0026(3) 0.3937(3) 0.4138(2) 0.0598(7) Uani 1 1 d .
H17A H 1.0739 0.3407 0.4500 0.072 Uiso 1 1 calc R
C12 C 0.8602(3) 0.3571(2) 0.39717(19) 0.0565(7) Uani 1 1 d .
C11 C 0.8220(3) 0.2341(3) 0.4398(2) 0.0667(9) Uani 1 1 d .
C8 C 0.6429(3) 0.1588(3) 0.3476(2) 0.0632(8) Uani 1 1 d .
C3 C 0.2888(3) 0.1369(3) 0.5312(2) 0.0598(8) Uani 1 1 d .
H3A H 0.1952 0.1085 0.5207 0.072 Uiso 1 1 calc R
C4 C 0.3097(3) 0.1687(3) 0.6068(2) 0.0675(8) Uani 1 1 d .
H4A H 0.2302 0.1624 0.6478 0.081 Uiso 1 1 calc R
C16 C 1.0390(3) 0.5081(3) 0.3770(2) 0.0611(8) Uani 1 1 d .
C6 C 0.5687(3) 0.2193(3) 0.5646(2) 0.0635(8) Uani 1 1 d .
H6A H 0.6622 0.2465 0.5769 0.076 Uiso 1 1 calc R
C15 C 0.9315(3) 0.5874(3) 0.3238(2) 0.0718(9) Uani 1 1 d .
H15A H 0.9544 0.6656 0.2997 0.086 Uiso 1 1 calc R
C13 C 0.7533(3) 0.4358(3) 0.3432(2) 0.0658(8) Uani 1 1 d .
H13A H 0.6575 0.4113 0.3318 0.079 Uiso 1 1 calc R
C14 C 0.7907(4) 0.5496(3) 0.3070(2) 0.0730(9) Uani 1 1 d .
H14A H 0.7198 0.6024 0.2703 0.088 Uiso 1 1 calc R
C5 C 0.4503(4) 0.2109(3) 0.6236(2) 0.0715(9) Uani 1 1 d .
H5A H 0.4633 0.2336 0.6754 0.086 Uiso 1 1 calc R
C19 C 0.7655(4) 0.1562(3) 0.2791(2) 0.0884(11) Uani 1 1 d .
H19A H 0.8599 0.1821 0.2968 0.133 Uiso 1 1 calc R
H19B H 0.7305 0.2086 0.2249 0.133 Uiso 1 1 calc R
H19C H 0.7844 0.0762 0.2717 0.133 Uiso 1 1 calc R
O1 O 0.9127(2) 0.1675(2) 0.49097(19) 0.1025(9) Uani 1 1 d .
C18 C 1.2952(3) 0.4736(3) 0.4350(3) 0.0895(11) Uani 1 1 d .
H18A H 1.3856 0.5155 0.4381 0.134 Uiso 1 1 calc R
H18B H 1.3213 0.4106 0.4060 0.134 Uiso 1 1 calc R
H18C H 1.2592 0.4402 0.4928 0.134 Uiso 1 1 calc R
C10 C 0.2381(3) 0.0824(3) 0.3610(2) 0.0740(9) Uani 1 1 d .
H10A H 0.2473 0.0669 0.3041 0.111 Uiso 1 1 calc R
H10B H 0.1584 0.1457 0.3603 0.111 Uiso 1 1 calc R
H10C H 0.2113 0.0115 0.4023 0.111 Uiso 1 1 calc R
C21 C 0.5404(3) 0.4872(3) 0.1239(2) 0.0656(8) Uani 1 1 d .
C25 C 0.2950(4) 0.4442(3) 0.1907(2) 0.0801(10) Uani 1 1 d .
H25A H 0.2311 0.3904 0.2246 0.096 Uiso 1 1 calc R
C20 C 0.4451(4) 0.4072(3) 0.1743(2) 0.0756(9) Uani 1 1 d .
H20A H 0.4830 0.3283 0.1970 0.091 Uiso 1 1 calc R
C24 C 0.2384(3) 0.5611(3) 0.1569(2) 0.0682(8) Uani 1 1 d .
H24A H 0.1365 0.5860 0.1681 0.082 Uiso 1 1 calc R
C22 C 0.4853(3) 0.6033(3) 0.0902(2) 0.0622(8) Uani 1 1 d .
H22A H 0.5495 0.6570 0.0565 0.075 Uiso 1 1 calc R
C23 C 0.3325(3) 0.6408(3) 0.1067(2) 0.0580(7) Uani 1 1 d .
O3 O 0.3580(2) 0.8341(2) 0.0220(2) 0.1080(10) Uani 1 1 d .
C29 C 0.1876(4) 0.8403(3) 0.2300(2) 0.0828(10) Uani 1 1 d .
H29A H 0.1364 0.8662 0.2774 0.124 Uiso 1 1 calc R
H29B H 0.2666 0.8928 0.2066 0.124 Uiso 1 1 calc R
H29C H 0.2344 0.7604 0.2506 0.124 Uiso 1 1 calc R
C28 C 0.0711(3) 0.8428(3) 0.1602(2) 0.0614(8) Uani 1 1 d .
C26 C 0.2746(3) 0.7666(3) 0.0683(2) 0.0662(8) Uani 1 1 d .
C27 C 0.1113(3) 0.8091(2) 0.0853(2) 0.0571(7) Uani 1 1 d .
N2 N -0.0770(3) 0.8800(2) 0.17754(16) 0.0630(7) Uani 1 1 d .
C30 C -0.0030(3) 0.8186(2) 0.02009(19) 0.0545(7) Uani 1 1 d .
C32 C -0.1868(3) 0.8877(2) 0.1196(2) 0.0582(7) Uani 1 1 d .
C31 C -0.1564(3) 0.8599(2) 0.03781(18) 0.0518(7) Uani 1 1 d .
C34 C -0.2721(3) 0.8695(3) -0.0255(2) 0.0627(8) Uani 1 1 d .
H34A H -0.3731 0.8968 -0.0146 0.075 Uiso 1 1 calc R
C35 C -0.2396(3) 0.8397(3) -0.1022(2) 0.0732(9) Uani 1 1 d .
H35A H -0.3176 0.8465 -0.1433 0.088 Uiso 1 1 calc R
C33 C -0.3473(3) 0.9266(3) 0.1433(2) 0.0787(10) Uani 1 1 d .
H33A H -0.3464 0.9416 0.2004 0.118 Uiso 1 1 calc R
H33B H -0.4150 0.8649 0.1429 0.118 Uiso 1 1 calc R
H33C H -0.3839 0.9984 0.1019 0.118 Uiso 1 1 calc R
C36 C -0.0886(4) 0.7988(3) -0.1189(2) 0.0791(10) Uani 1 1 d .
H36A H -0.0668 0.7780 -0.1713 0.095 Uiso 1 1 calc R
C37 C 0.0274(3) 0.7887(3) -0.0602(2) 0.0692(9) Uani 1 1 d .
H37A H 0.1276 0.7620 -0.0730 0.083 Uiso 1 1 calc R
C38 C 0.7926(4) 0.5218(4) 0.0656(3) 0.0975(12) Uani 1 1 d .
H38A H 0.8923 0.4798 0.0621 0.146 Uiso 1 1 calc R
H38B H 0.8033 0.5843 0.0951 0.146 Uiso 1 1 calc R
H38C H 0.7529 0.5559 0.0080 0.146 Uiso 1 1 calc R
O4 O 0.6886(2) 0.4414(2) 0.11242(17) 0.0847(7) Uani 1 1 d .

loop_
_atom_site_aniso_label
_atom_site_aniso_U_11
_atom_site_aniso_U_22
_atom_site_aniso_U_33
_atom_site_aniso_U_23
_atom_site_aniso_U_13
_atom_site_aniso_U_12
C7 0.0459(13) 0.0498(16) 0.068(2) -0.0053(15) 0.0018(13) -0.0056(12)
C2 0.0455(13) 0.0511(16) 0.0495(18) -0.0036(13) -0.0039(12) -0.0045(11)
O2 0.0691(12) 0.0611(13) 0.0997(19) -0.0061(13) -0.0040(12) -0.0198(10)
C1 0.0457(13) 0.0470(15) 0.0573(19) -0.0038(14) -0.0046(12) -0.0011(11)
N1 0.0669(14) 0.0635(16) 0.0599(17) -0.0103(13) -0.0007(13) -0.0044(12)
C9 0.0492(14) 0.0493(16) 0.061(2) -0.0036(14) -0.0071(13) -0.0068(12)
C17 0.0534(14) 0.0556(17) 0.065(2) -0.0007(16) 0.0003(13) -0.0115(12)
C12 0.0517(14) 0.0515(16) 0.061(2) -0.0022(15) 0.0019(13) -0.0072(12)
C11 0.0484(14) 0.0646(19) 0.078(2) 0.0011(17) 0.0008(15) -0.0035(13)
C8 0.0597(16) 0.0600(18) 0.066(2) -0.0085(16) 0.0082(15) -0.0041(14)
C3 0.0431(13) 0.0650(18) 0.065(2) -0.0026(16) -0.0032(13) -0.0057(13)
C4 0.0621(17) 0.079(2) 0.057(2) -0.0085(17) 0.0056(15) -0.0008(15)
C16 0.0587(15) 0.0545(17) 0.068(2) -0.0084(16) 0.0051(14) -0.0109(13)
C6 0.0565(15) 0.0651(19) 0.068(2) -0.0115(17) -0.0100(15) -0.0078(14)
C15 0.078(2) 0.0529(18) 0.079(2) -0.0025(17) 0.0064(17) -0.0081(16)
C13 0.0596(16) 0.0638(19) 0.068(2) -0.0034(17) -0.0044(15) -0.0057(14)
C14 0.0725(19) 0.0595(19) 0.076(2) 0.0020(18) -0.0063(17) 0.0036(16)
C5 0.0766(19) 0.079(2) 0.060(2) -0.0199(18) -0.0063(16) -0.0010(17)
C19 0.083(2) 0.095(3) 0.084(3) -0.018(2) 0.0298(19) -0.0039(19)
O1 0.0526(11) 0.0780(15) 0.148(3) 0.0349(16) -0.0227(13) -0.0170(11)
C18 0.0659(18) 0.075(2) 0.121(3) -0.006(2) -0.018(2) -0.0189(17)
C10 0.0707(18) 0.083(2) 0.068(2) -0.0140(19) -0.0137(16) -0.0155(16)
C21 0.0590(16) 0.0678(19) 0.066(2) -0.0090(17) -0.0099(15) 0.0023(15)
C25 0.084(2) 0.069(2) 0.077(3) 0.0069(19) 0.0055(18) -0.0194(18)
C20 0.0764(19) 0.0604(19) 0.080(3) 0.0016(18) -0.0040(18) -0.0009(16)
C24 0.0626(16) 0.068(2) 0.069(2) -0.0041(17) -0.0011(15) -0.0092(15)
C22 0.0480(14) 0.0690(19) 0.062(2) -0.0002(16) -0.0044(13) -0.0045(13)
C23 0.0498(13) 0.0617(18) 0.0580(19) -0.0020(15) -0.0045(13) -0.0139(13)
O3 0.0567(12) 0.0810(17) 0.153(3) 0.0357(17) 0.0156(14) -0.0065(12)
C29 0.077(2) 0.087(2) 0.083(3) -0.012(2) -0.0273(18) -0.0185(18)
C28 0.0612(16) 0.0596(18) 0.060(2) -0.0042(16) -0.0109(14) -0.0119(14)
C26 0.0490(14) 0.0626(19) 0.077(2) 0.0049(17) -0.0039(15) -0.0108(14)
C27 0.0469(13) 0.0541(17) 0.065(2) -0.0026(15) -0.0077(13) -0.0084(12)
N2 0.0631(13) 0.0663(15) 0.0559(16) -0.0077(13) -0.0058(12) -0.0042(12)
C30 0.0475(13) 0.0571(17) 0.0548(19) -0.0035(14) -0.0003(12) -0.0096(12)
C32 0.0602(15) 0.0562(17) 0.0532(19) -0.0038(15) -0.0011(14) -0.0028(13)
C31 0.0463(13) 0.0532(16) 0.0505(18) -0.0001(14) -0.0029(12) -0.0092(12)
C34 0.0506(14) 0.071(2) 0.061(2) -0.0035(16) -0.0064(13) -0.0061(14)
C35 0.0650(17) 0.095(2) 0.058(2) -0.0113(19) -0.0094(15) -0.0118(17)
C33 0.0709(18) 0.098(3) 0.061(2) -0.0117(19) 0.0041(16) 0.0053(18)
C36 0.0721(19) 0.107(3) 0.061(2) -0.025(2) 0.0037(16) -0.0116(19)
C37 0.0560(15) 0.082(2) 0.070(2) -0.0182(19) 0.0067(15) -0.0069(15)
C38 0.0669(19) 0.100(3) 0.115(3) -0.011(3) 0.017(2) 0.005(2)
O4 0.0685(13) 0.0762(15) 0.100(2) -0.0081(14) 0.0023(13) 0.0092(12)

loop_
_atom_type_symbol
_atom_type_description
_atom_type_scat_dispersion_real
_atom_type_scat_dispersion_imag
_atom_type_scat_source
C C 0.0033 0.0016 'International Tables Vol C Tables 4.2.6.8 and 6.1.1.4'
H H 0.0000 0.0000 'International Tables Vol C Tables 4.2.6.8 and 6.1.1.4'
N N 0.0061 0.0033 'International Tables Vol C Tables 4.2.6.8 and 6.1.1.4'
O O 0.0106 0.0060 'International Tables Vol C Tables 4.2.6.8 and 6.1.1.4'

loop_
_geom_angle_atom_site_label_1
_geom_angle_atom_site_label_2
_geom_angle_atom_site_label_3
_geom_angle
C8 C7 C1 119.5(2)
C8 C7 C11 121.4(3)
C1 C7 C11 119.1(3)
C1 C2 C3 119.0(3)
C1 C2 C9 118.2(2)
C3 C2 C9 122.8(2)
C16 O2 C18 117.0(2)
C2 C1 C6 119.1(3)
C2 C1 C7 118.1(3)
C6 C1 C7 122.8(3)
C9 N1 C8 118.8(3)
N1 C9 C2 122.7(2)
N1 C9 C10 116.3(3)
C2 C9 C10 121.1(3)
C16 C17 C12 120.1(3)
C17 C12 C13 120.2(3)
C17 C12 C11 119.0(3)
C13 C12 C11 120.7(3)
O1 C11 C12 120.5(3)
O1 C11 C7 119.8(3)
C12 C11 C7 119.7(3)
C7 C8 N1 122.7(3)
C7 C8 C19 123.0(3)
N1 C8 C19 114.3(3)
C4 C3 C2 120.7(3)
C3 C4 C5 120.2(3)
O2 C16 C17 125.3(3)
O2 C16 C15 114.9(3)
C17 C16 C15 119.7(3)
C5 C6 C1 120.3(3)
C14 C15 C16 119.6(3)
C14 C13 C12 119.2(3)
C13 C14 C15 121.1(3)
C6 C5 C4 120.7(3)
O4 C21 C22 124.5(3)
O4 C21 C20 115.2(3)
C22 C21 C20 120.3(3)
C20 C25 C24 120.2(3)
C25 C20 C21 119.9(3)
C23 C24 C25 120.1(3)
C21 C22 C23 119.7(3)
C24 C23 C22 119.8(3)
C24 C23 C26 121.4(2)
C22 C23 C26 118.8(3)
N2 C28 C27 122.7(3)
N2 C28 C29 115.1(3)
C27 C28 C29 122.2(3)
O3 C26 C23 120.3(3)
O3 C26 C27 119.9(3)
C23 C26 C27 119.8(3)
C28 C27 C30 119.5(2)
C28 C27 C26 121.7(3)
C30 C27 C26 118.8(3)
C32 N2 C28 119.7(3)
C37 C30 C31 118.7(2)
C37 C30 C27 123.8(2)
C31 C30 C27 117.5(3)
N2 C32 C31 122.3(2)
N2 C32 C33 117.0(3)
C31 C32 C33 120.7(2)
C34 C31 C30 118.6(3)
C34 C31 C32 123.1(2)
C30 C31 C32 118.3(2)
C35 C34 C31 121.4(3)
C34 C35 C36 119.5(3)
C37 C36 C35 121.4(3)
C36 C37 C30 120.4(3)
C21 O4 C38 117.1(3)

loop_
_geom_bond_atom_site_label_1
_geom_bond_atom_site_label_2
_geom_bond_distance
C7 C8 1.359(4)
C7 C1 1.414(4)
C7 C11 1.494(4)
C2 C1 1.402(3)
C2 C3 1.415(4)
C2 C9 1.416(4)
O2 C16 1.369(3)
O2 C18 1.418(4)
C1 C6 1.406(4)
N1 C9 1.321(4)
N1 C8 1.366(4)
C9 C10 1.498(4)
C17 C16 1.372(4)
C17 C12 1.383(4)
C12 C13 1.387(4)
C12 C11 1.482(4)
C11 O1 1.219(3)
C8 C19 1.504(4)
C3 C4 1.352(4)
C4 C5 1.399(4)
C16 C15 1.388(4)
C6 C5 1.364(4)
C15 C14 1.377(4)
C13 C14 1.366(4)
C21 O4 1.370(3)
C21 C22 1.369(4)
C21 C20 1.384(5)
C25 C20 1.370(4)
C25 C24 1.381(4)
C24 C23 1.374(4)
C22 C23 1.393(3)
C23 C26 1.484(4)
O3 C26 1.210(4)
C29 C28 1.501(4)
C28 N2 1.359(3)
C28 C27 1.364(4)
C26 C27 1.496(4)
C27 C30 1.419(4)
N2 C32 1.313(3)
C30 C37 1.408(4)
C30 C31 1.416(3)
C32 C31 1.421(4)
C32 C33 1.491(4)
C31 C34 1.407(4)
C34 C35 1.356(4)
C35 C36 1.391(4)
C36 C37 1.358(4)
C38 O4 1.415(4)
